data_7240963
loop_
_publ_author_name
'Nadiveedhi, Maheshwara Reddy'
'Cirandur, Suresh Reddy'
'Akondi, Srirama Murthy'

_publ_section_title
;
 Visible-light-promoted photocatalyst- and additive-free intermolecular
 trifluoromethyl-thio(seleno)cyanation of alkenes
;
_journal_issue 17
_journal_name_full 'Green Chemistry'
_journal_page_first 5589
_journal_page_last 5593
_journal_paper_doi 10.1039/D0GC01726D
_journal_volume 22
_journal_year 2020
_chemical_formula_moiety 'C15 H13 F3 N2 O2 S'
_chemical_formula_sum 'C15 H13 F3 N2 O2 S'
_chemical_formula_weight 342.33
_space_group_crystal_system monoclinic
_space_group_IT_number 14
_space_group_name_Hall '-P 2ybc'
_space_group_name_H-M_alt 'P 1 21/c 1'
_atom_sites_solution_hydrogens geom
_audit_creation_method SHELXL-2018/3
_cell_angle_alpha 90
_cell_angle_beta 100.4740(7)
_cell_angle_gamma 90
_cell_formula_units_Z 4
_cell_length_a 12.0991(2)
_cell_length_b 12.9247(2)
_cell_length_c 10.4969(2)
_cell_measurement_reflns_used 8612
_cell_measurement_temperature 294(2)
_cell_measurement_theta_max 30.31
_cell_measurement_theta_min 2.33
_cell_volume 1614.13(5)
_computing_cell_refinement '<i>SAINT</i> (Bruker, 2016)'
_computing_data_collection '<i>APEX3</i> (Bruker, 2016)'
_computing_data_reduction 'Bruker SAINT'
_computing_molecular_graphics 'Bruker SHELXTL'
_computing_publication_material 'Bruker SHELXTL'
_computing_structure_refinement '<i>SHELXL2014</i> (Sheldrick, 2015)'
_computing_structure_solution '<i>SHELXT</i> (Sheldrick, 2015)'
_diffrn_ambient_temperature 294(2)
_diffrn_measured_fraction_theta_full 0.998
_diffrn_measured_fraction_theta_max 0.902
_diffrn_measurement_device_type 'Bruker D8 QUEST PHOTON-100'
_diffrn_measurement_method '\w and \f'
_diffrn_radiation_type MoK\a
_diffrn_radiation_wavelength 0.71073
_diffrn_reflns_av_R_equivalents 0.0548
_diffrn_reflns_av_unetI/netI 0.0528
_diffrn_reflns_Laue_measured_fraction_full 0.998
_diffrn_reflns_Laue_measured_fraction_max 0.902
_diffrn_reflns_limit_h_max 15
_diffrn_reflns_limit_h_min -17
_diffrn_reflns_limit_k_max 16
_diffrn_reflns_limit_k_min -17
_diffrn_reflns_limit_l_max 14
_diffrn_reflns_limit_l_min -14
_diffrn_reflns_number 18639
_diffrn_reflns_point_group_measured_fraction_full 0.998
_diffrn_reflns_point_group_measured_fraction_max 0.902
_diffrn_reflns_theta_full 25.242
_diffrn_reflns_theta_max 30.502
_diffrn_reflns_theta_min 2.525
_exptl_absorpt_coefficient_mu 0.241
_exptl_absorpt_correction_T_max 0.7461
_exptl_absorpt_correction_T_min 0.5651
_exptl_absorpt_correction_type multi-scan
_exptl_absorpt_process_details 'SADABS, Bruker, 2016'
_exptl_crystal_colour colorless
_exptl_crystal_density_diffrn 1.409
_exptl_crystal_description block
_exptl_crystal_F_000 704
_exptl_crystal_size_max 0.280
_exptl_crystal_size_mid 0.260
_exptl_crystal_size_min 0.140
_refine_diff_density_max 0.374
_refine_diff_density_min -0.306
_refine_diff_density_rms 0.051
_refine_ls_extinction_method none
_refine_ls_goodness_of_fit_ref 1.054
_refine_ls_hydrogen_treatment constr
_refine_ls_matrix_type full
_refine_ls_number_parameters 208
_refine_ls_number_reflns 4444
_refine_ls_number_restraints 0
_refine_ls_restrained_S_all 1.054
_refine_ls_R_factor_all 0.0924
_refine_ls_R_factor_gt 0.0619
_refine_ls_shift/su_max 0.001
_refine_ls_shift/su_mean 0.000
_refine_ls_structure_factor_coef Fsqd
_refine_ls_weighting_details 'w=1/[\s^2^(Fo^2^)+(0.0699P)^2^+0.8264P] where P=(Fo^2^+2Fc^2^)/3'
_refine_ls_weighting_scheme calc
_refine_ls_wR_factor_gt 0.1570
_refine_ls_wR_factor_ref 0.1791
_reflns_Friedel_coverage 0.000
_reflns_number_gt 3063
_reflns_number_total 4444
_reflns_threshold_expression 'I > 2\s(I)'
_cod_data_source_file d0gc01726d2.cif
_cod_data_source_block KA973_0m
_cod_depositor_comments
;Adding full bibliography for 7240963.cif.

 Adding full bibliography for 7240963.cif.
;
_cod_original_cell_volume 1614.12(5)
_cod_original_sg_symbol_H-M 'P 21/c'
_cod_database_code 7240963
_shelx_shelxl_version_number 2018/3
_shelx_space_group_comment
;
The symmetry employed for this shelxl refinement is uniquely defined
by the following loop, which should always be used as a source of
symmetry information in preference to the above space-group names.
They are only intended as comments.
;
_shelx_estimated_absorpt_t_min 0.936
_shelx_estimated_absorpt_t_max 0.967

loop_
_space_group_symop_operation_xyz
'x, y, z'
'-x, y+1/2, -z+1/2'
'-x, -y, -z'
'x, -y-1/2, z-1/2'

loop_
_atom_site_label
_atom_site_type_symbol
_atom_site_fract_x
_atom_site_fract_y
_atom_site_fract_z
_atom_site_U_iso_or_equiv
_atom_site_adp_type
_atom_site_occupancy
_atom_site_site_symmetry_order
_atom_site_calc_flag
_atom_site_refinement_flags_posn
_atom_site_refinement_flags_adp
_atom_site_refinement_flags_occupancy
_atom_site_disorder_assembly
_atom_site_disorder_group
C1 C 0.16511(17) 0.59666(18) 0.6599(2) 0.0490(5) Uani 1 1 d . . . . .
C2 C 0.10877(17) 0.49504(19) 0.6617(2) 0.0528(5) Uani 1 1 d . . . . .
C3 C 0.0403(2) 0.4580(3) 0.7436(3) 0.0773(8) Uani 1 1 d . . . . .
H3 H 0.023425 0.497873 0.811281 0.093 Uiso 1 1 calc R U . . .
C4 C -0.0017(3) 0.3590(3) 0.7201(4) 0.0959(13) Uani 1 1 d . . . . .
H4 H -0.048292 0.331807 0.773135 0.115 Uiso 1 1 calc R U . . .
C5 C 0.0232(3) 0.3005(3) 0.6214(5) 0.0950(13) Uani 1 1 d . . . . .
H5 H -0.006294 0.234016 0.608854 0.114 Uiso 1 1 calc R U . . .
C6 C 0.0919(2) 0.3379(2) 0.5387(4) 0.0765(9) Uani 1 1 d . . . . .
H6 H 0.108847 0.297897 0.471188 0.092 Uiso 1 1 calc R U . . .
C7 C 0.13383(17) 0.43683(17) 0.5613(3) 0.0523(5) Uani 1 1 d . . . . .
C8 C 0.20658(17) 0.49937(18) 0.4912(2) 0.0493(5) Uani 1 1 d . . . . .
C9 C 0.2866(2) 0.67933(19) 0.5171(3) 0.0579(6) Uani 1 1 d . . . . .
H9A H 0.264913 0.742764 0.555425 0.069 Uiso 1 1 calc R U . . .
H9AB H 0.268681 0.686883 0.423693 0.069 Uiso 1 1 calc R U . . .
C10 C 0.41209(19) 0.6638(2) 0.5579(2) 0.0548(6) Uani 1 1 d . . . . .
H10A H 0.450994 0.721987 0.527928 0.066 Uiso 1 1 calc R U . . .
H10B H 0.434119 0.601872 0.516665 0.066 Uiso 1 1 calc R U . . .
C11 C 0.44834(17) 0.65360(16) 0.7035(2) 0.0442(4) Uani 1 1 d . . . . .
H11A H 0.400827 0.602718 0.734961 0.053 Uiso 1 1 calc R U . . .
H11B H 0.436373 0.719357 0.743445 0.053 Uiso 1 1 calc R U . . .
C12 C 0.57078(17) 0.62188(16) 0.7466(2) 0.0428(4) Uani 1 1 d . . . . .
H12 H 0.582104 0.558239 0.699880 0.051 Uiso 1 1 calc R U . . .
C13 C 0.6186(2) 0.82444(19) 0.7685(3) 0.0607(6) Uani 1 1 d . . . . .
C14 C 0.5941(2) 0.5960(2) 0.8903(2) 0.0604(6) Uani 1 1 d . . . . .
H14A H 0.601999 0.660379 0.938537 0.072 Uiso 1 1 calc R U . . .
H14B H 0.528864 0.560453 0.910709 0.072 Uiso 1 1 calc R U . . .
C15 C 0.6945(3) 0.5316(3) 0.9372(3) 0.0745(8) Uani 1 1 d . . . . .
N1 N 0.22189(14) 0.59348(14) 0.55609(18) 0.0451(4) Uani 1 1 d . . . . .
N2 N 0.5859(3) 0.89658(19) 0.8119(3) 0.0920(9) Uani 1 1 d . . . . .
O1 O 0.16444(17) 0.66948(16) 0.7312(2) 0.0739(6) Uani 1 1 d . . . . .
O2 O 0.24567(17) 0.47831(17) 0.3965(2) 0.0742(6) Uani 1 1 d . . . . .
F1 F 0.6993(2) 0.5031(2) 1.0590(2) 0.1314(10) Uani 1 1 d . . . . .
F2 F 0.79100(18) 0.5742(2) 0.9295(3) 0.1395(11) Uani 1 1 d . . . . .
F3 F 0.6953(3) 0.4450(2) 0.8714(3) 0.1421(11) Uani 1 1 d . . . . .
S1 S 0.66987(5) 0.71908(5) 0.70405(6) 0.0550(2) Uani 1 1 d . . . . .

loop_
_atom_site_aniso_label
_atom_site_aniso_U_11
_atom_site_aniso_U_22
_atom_site_aniso_U_33
_atom_site_aniso_U_23
_atom_site_aniso_U_13
_atom_site_aniso_U_12
C1 0.0376(10) 0.0550(12) 0.0531(12) -0.0010(10) 0.0046(9) 0.0082(9)
C2 0.0346(10) 0.0619(13) 0.0590(13) 0.0112(11) 0.0008(9) 0.0029(9)
C3 0.0503(14) 0.110(2) 0.0712(17) 0.0231(17) 0.0094(12) -0.0051(15)
C4 0.0582(17) 0.110(3) 0.114(3) 0.053(2) 0.0013(18) -0.0214(18)
C5 0.0589(18) 0.0677(19) 0.145(4) 0.036(2) -0.018(2) -0.0192(15)
C6 0.0545(15) 0.0530(14) 0.113(2) -0.0002(15) -0.0094(15) -0.0021(11)
C7 0.0350(10) 0.0460(11) 0.0705(15) 0.0036(10) -0.0045(9) 0.0033(8)
C8 0.0385(10) 0.0522(12) 0.0550(12) -0.0052(10) 0.0026(9) 0.0072(9)
C9 0.0527(13) 0.0538(13) 0.0634(14) 0.0164(11) 0.0009(11) -0.0031(10)
C10 0.0467(12) 0.0647(14) 0.0535(13) 0.0091(11) 0.0106(10) -0.0089(10)
C11 0.0408(10) 0.0417(10) 0.0503(11) 0.0027(9) 0.0092(8) -0.0024(8)
C12 0.0431(10) 0.0383(9) 0.0475(11) 0.0003(8) 0.0098(8) -0.0015(8)
C13 0.0562(14) 0.0449(13) 0.0794(17) 0.0017(12) 0.0079(12) -0.0096(10)
C14 0.0616(14) 0.0696(16) 0.0498(13) 0.0069(11) 0.0099(11) 0.0046(12)
C15 0.077(2) 0.0757(19) 0.0653(17) 0.0174(15) -0.0004(14) 0.0109(15)
N1 0.0381(9) 0.0450(9) 0.0515(10) 0.0009(8) 0.0066(7) 0.0019(7)
N2 0.095(2) 0.0523(14) 0.129(3) -0.0159(15) 0.0207(18) -0.0099(13)
O1 0.0712(12) 0.0719(12) 0.0801(13) -0.0265(10) 0.0180(10) 0.0089(9)
O2 0.0700(12) 0.0875(14) 0.0686(12) -0.0201(10) 0.0215(9) 0.0075(10)
F1 0.1217(19) 0.191(3) 0.0757(13) 0.0602(15) 0.0039(12) 0.0364(18)
F2 0.0632(12) 0.174(2) 0.169(2) 0.077(2) -0.0118(13) 0.0085(14)
F3 0.190(3) 0.0946(16) 0.128(2) 0.0132(15) -0.0068(18) 0.0636(18)
S1 0.0449(3) 0.0517(3) 0.0700(4) 0.0023(3) 0.0145(3) -0.0071(2)

loop_
_atom_type_symbol
_atom_type_description
_atom_type_scat_dispersion_real
_atom_type_scat_dispersion_imag
_atom_type_scat_source
C C 0.0033 0.0016 'International Tables Vol C Tables 4.2.6.8 and 6.1.1.4'
H H 0.0000 0.0000 'International Tables Vol C Tables 4.2.6.8 and 6.1.1.4'
N N 0.0061 0.0033 'International Tables Vol C Tables 4.2.6.8 and 6.1.1.4'
O O 0.0106 0.0060 'International Tables Vol C Tables 4.2.6.8 and 6.1.1.4'
F F 0.0171 0.0103 'International Tables Vol C Tables 4.2.6.8 and 6.1.1.4'
S S 0.1246 0.1234 'International Tables Vol C Tables 4.2.6.8 and 6.1.1.4'

loop_
_geom_angle_atom_site_label_1
_geom_angle_atom_site_label_2
_geom_angle_atom_site_label_3
_geom_angle
_geom_angle_site_symmetry_1
_geom_angle_site_symmetry_3
_geom_angle_publ_flag
O1 C1 N1 124.8(2) . . ?
O1 C1 C2 129.0(2) . . ?
N1 C1 C2 106.13(19) . . ?
C7 C2 C3 121.9(3) . . ?
C7 C2 C1 108.0(2) . . ?
C3 C2 C1 130.0(3) . . ?
C4 C3 C2 116.9(4) . . ?
C4 C3 H3 121.6 . . ?
C2 C3 H3 121.6 . . ?
C5 C4 C3 121.7(3) . . ?
C5 C4 H4 119.2 . . ?
C3 C4 H4 119.2 . . ?
C4 C5 C6 121.4(3) . . ?
C4 C5 H5 119.3 . . ?
C6 C5 H5 119.3 . . ?
C7 C6 C5 117.2(3) . . ?
C7 C6 H6 121.4 . . ?
C5 C6 H6 121.4 . . ?
C2 C7 C6 120.9(3) . . ?
C2 C7 C8 108.4(2) . . ?
C6 C7 C8 130.7(3) . . ?
O2 C8 N1 124.3(2) . . ?
O2 C8 C7 129.9(2) . . ?
N1 C8 C7 105.78(19) . . ?
N1 C9 C10 112.41(19) . . ?
N1 C9 H9A 109.1 . . ?
C10 C9 H9A 109.1 . . ?
N1 C9 H9AB 109.1 . . ?
C10 C9 H9AB 109.1 . . ?
H9A C9 H9AB 107.9 . . ?
C9 C10 C11 112.8(2) . . ?
C9 C10 H10A 109.0 . . ?
C11 C10 H10A 109.0 . . ?
C9 C10 H10B 109.0 . . ?
C11 C10 H10B 109.0 . . ?
H10A C10 H10B 107.8 . . ?
C10 C11 C12 114.18(18) . . ?
C10 C11 H11A 108.7 . . ?
C12 C11 H11A 108.7 . . ?
C10 C11 H11B 108.7 . . ?
C12 C11 H11B 108.7 . . ?
H11A C11 H11B 107.6 . . ?
C14 C12 C11 110.40(18) . . ?
C14 C12 S1 112.23(16) . . ?
C11 C12 S1 112.58(14) . . ?
C14 C12 H12 107.1 . . ?
C11 C12 H12 107.1 . . ?
S1 C12 H12 107.1 . . ?
N2 C13 S1 178.6(3) . . ?
C15 C14 C12 116.5(2) . . ?
C15 C14 H14A 108.2 . . ?
C12 C14 H14A 108.2 . . ?
C15 C14 H14B 108.2 . . ?
C12 C14 H14B 108.2 . . ?
H14A C14 H14B 107.3 . . ?
F2 C15 F3 103.5(3) . . ?
F2 C15 F1 107.1(3) . . ?
F3 C15 F1 105.5(3) . . ?
F2 C15 C14 115.5(3) . . ?
F3 C15 C14 112.8(3) . . ?
F1 C15 C14 111.6(3) . . ?
C8 N1 C1 111.65(19) . . ?
C8 N1 C9 124.0(2) . . ?
C1 N1 C9 124.33(19) . . ?
C13 S1 C12 98.63(11) . . ?

loop_
_geom_bond_atom_site_label_1
_geom_bond_atom_site_label_2
_geom_bond_distance
_geom_bond_site_symmetry_2
_geom_bond_publ_flag
C1 O1 1.204(3) . ?
C1 N1 1.390(3) . ?
C1 C2 1.482(3) . ?
C2 C7 1.373(4) . ?
C2 C3 1.383(4) . ?
C3 C4 1.382(5) . ?
C3 H3 0.9300 . ?
C4 C5 1.361(6) . ?
C4 H4 0.9300 . ?
C5 C6 1.393(5) . ?
C5 H5 0.9300 . ?
C6 C7 1.380(4) . ?
C6 H6 0.9300 . ?
C7 C8 1.485(3) . ?
C8 O2 1.207(3) . ?
C8 N1 1.390(3) . ?
C9 N1 1.459(3) . ?
C9 C10 1.514(3) . ?
C9 H9A 0.9700 . ?
C9 H9AB 0.9700 . ?
C10 C11 1.517(3) . ?
C10 H10A 0.9700 . ?
C10 H10B 0.9700 . ?
C11 C12 1.524(3) . ?
C11 H11A 0.9700 . ?
C11 H11B 0.9700 . ?
C12 C14 1.521(3) . ?
C12 S1 1.847(2) . ?
C12 H12 0.9800 . ?
C13 N2 1.140(4) . ?
C13 S1 1.688(3) . ?
C14 C15 1.480(4) . ?
C14 H14A 0.9700 . ?
C14 H14B 0.9700 . ?
C15 F2 1.307(4) . ?
C15 F3 1.316(4) . ?
C15 F1 1.322(4) . ?

loop_
_geom_torsion_atom_site_label_1
_geom_torsion_atom_site_label_2
_geom_torsion_atom_site_label_3
_geom_torsion_atom_site_label_4
_geom_torsion
_geom_torsion_site_symmetry_1
_geom_torsion_site_symmetry_2
_geom_torsion_site_symmetry_3
_geom_torsion_site_symmetry_4
_geom_torsion_publ_flag
O1 C1 C2 C7 -180.0(2) . . . . ?
N1 C1 C2 C7 0.1(2) . . . . ?
O1 C1 C2 C3 0.9(4) . . . . ?
N1 C1 C2 C3 -179.0(2) . . . . ?
C7 C2 C3 C4 0.2(4) . . . . ?
C1 C2 C3 C4 179.2(2) . . . . ?
C2 C3 C4 C5 0.2(5) . . . . ?
C3 C4 C5 C6 -0.4(5) . . . . ?
C4 C5 C6 C7 0.1(5) . . . . ?
C3 C2 C7 C6 -0.5(4) . . . . ?
C1 C2 C7 C6 -179.7(2) . . . . ?
C3 C2 C7 C8 178.8(2) . . . . ?
C1 C2 C7 C8 -0.3(2) . . . . ?
C5 C6 C7 C2 0.3(4) . . . . ?
C5 C6 C7 C8 -178.9(2) . . . . ?
C2 C7 C8 O2 -178.6(2) . . . . ?
C6 C7 C8 O2 0.7(4) . . . . ?
C2 C7 C8 N1 0.5(2) . . . . ?
C6 C7 C8 N1 179.7(2) . . . . ?
N1 C9 C10 C11 -60.1(3) . . . . ?
C9 C10 C11 C12 171.31(19) . . . . ?
C10 C11 C12 C14 -170.4(2) . . . . ?
C10 C11 C12 S1 63.3(2) . . . . ?
C11 C12 C14 C15 160.0(2) . . . . ?
S1 C12 C14 C15 -73.5(3) . . . . ?
C12 C14 C15 F2 65.1(4) . . . . ?
C12 C14 C15 F3 -53.7(4) . . . . ?
C12 C14 C15 F1 -172.2(3) . . . . ?
O2 C8 N1 C1 178.7(2) . . . . ?
C7 C8 N1 C1 -0.4(2) . . . . ?
O2 C8 N1 C9 0.6(3) . . . . ?
C7 C8 N1 C9 -178.55(18) . . . . ?
O1 C1 N1 C8 -179.7(2) . . . . ?
C2 C1 N1 C8 0.3(2) . . . . ?
O1 C1 N1 C9 -1.6(3) . . . . ?
C2 C1 N1 C9 178.35(18) . . . . ?
C10 C9 N1 C8 -78.5(3) . . . . ?
C10 C9 N1 C1 103.6(3) . . . . ?
C14 C12 S1 C13 -73.43(19) . . . . ?
C11 C12 S1 C13 51.86(18) . . . . ?
